data_7212264
loop_
_publ_author_name
'Hou, Gui-Ge'
'Ma, Jian-Ping'
'Wang, Le'
'Wang, Ping'
'Dong, Yu-Bin'
'Huang, Ru-Qi'

_publ_section_title
;
 Co-crystallization of oxadiazole-bridged pyridyl-N-oxide building modules
 with R-aromatics (R = --OH, --NH2 and --COOH)
;
_journal_issue 12
_journal_name_full CrystEngComm
_journal_page_first 4287
_journal_paper_doi 10.1039/b923810g
_journal_volume 12
_journal_year 2010
_chemical_formula_moiety 'C18 H14 N4 O5'
_chemical_formula_sum 'C18 H14 N4 O5'
_chemical_formula_weight 366.33
_chemical_name_systematic
;
?
;
_space_group_IT_number 60
_symmetry_cell_setting orthorhombic
_symmetry_space_group_name_Hall '-P 2n 2ab'
_symmetry_space_group_name_H-M 'P b c n'
_atom_sites_solution_hydrogens geom
_atom_sites_solution_primary direct
_atom_sites_solution_secondary difmap
_audit_creation_method SHELXL-97
_cell_angle_alpha 90.00
_cell_angle_beta 90.00
_cell_angle_gamma 90.00
_cell_formula_units_Z 4
_cell_length_a 9.991(2)
_cell_length_b 22.751(5)
_cell_length_c 7.1579(16)
_cell_measurement_reflns_used 2018
_cell_measurement_temperature 298(2)
_cell_measurement_theta_max 23.161
_cell_measurement_theta_min 3.363
_cell_volume 1627.0(6)
_computing_cell_refinement 'Bruker SMART'
_computing_data_collection 'Bruker SMART'
_computing_data_reduction 'Bruker SAINT'
_computing_molecular_graphics 'Bruker SHELXTL'
_computing_publication_material 'Bruker SHELXTL'
_computing_structure_refinement 'SHELXL-97 (Sheldrick, 1997)'
_computing_structure_solution 'SHELXS-97 (Sheldrick, 1990)'
_diffrn_ambient_temperature 298(2)
_diffrn_measured_fraction_theta_full 0.999
_diffrn_measured_fraction_theta_max 0.999
_diffrn_measurement_device_type 'CCD area detector'
_diffrn_measurement_method 'phi and omega scans'
_diffrn_radiation_monochromator graphite
_diffrn_radiation_source 'fine-focus sealed tube'
_diffrn_radiation_type MoK\a
_diffrn_radiation_wavelength 0.71073
_diffrn_reflns_av_R_equivalents 0.0291
_diffrn_reflns_av_sigmaI/netI 0.0201
_diffrn_reflns_limit_h_max 12
_diffrn_reflns_limit_h_min -11
_diffrn_reflns_limit_k_max 26
_diffrn_reflns_limit_k_min -27
_diffrn_reflns_limit_l_max 8
_diffrn_reflns_limit_l_min -8
_diffrn_reflns_number 7819
_diffrn_reflns_theta_full 25.50
_diffrn_reflns_theta_max 25.50
_diffrn_reflns_theta_min 1.79
_exptl_absorpt_coefficient_mu 0.112
_exptl_absorpt_correction_type none
_exptl_crystal_colour yellow
_exptl_crystal_density_diffrn 1.496
_exptl_crystal_density_method 'not measured'
_exptl_crystal_description block
_exptl_crystal_F_000 760
_exptl_crystal_size_max 0.38
_exptl_crystal_size_mid 0.30
_exptl_crystal_size_min 0.27
_refine_diff_density_max 0.154
_refine_diff_density_min -0.188
_refine_diff_density_rms 0.038
_refine_ls_extinction_method none
_refine_ls_goodness_of_fit_ref 1.031
_refine_ls_hydrogen_treatment constr
_refine_ls_matrix_type full
_refine_ls_number_parameters 125
_refine_ls_number_reflns 1520
_refine_ls_number_restraints 0
_refine_ls_restrained_S_all 1.031
_refine_ls_R_factor_all 0.0577
_refine_ls_R_factor_gt 0.0427
_refine_ls_shift/su_max 0.000
_refine_ls_shift/su_mean 0.000
_refine_ls_structure_factor_coef Fsqd
_refine_ls_weighting_details 'calc w=1/[\s^2^(Fo^2^)+(0.0589P)^2^+0.4063P] where P=(Fo^2^+2Fc^2^)/3'
_refine_ls_weighting_scheme calc
_refine_ls_wR_factor_gt 0.1078
_refine_ls_wR_factor_ref 0.1168
_reflns_number_gt 1165
_reflns_number_total 1520
_reflns_threshold_expression >2sigma(I)
_cod_data_source_file b923810g.txt
_cod_data_source_block 1
_cod_depositor_comments
;
The following automatic conversions were performed:

'_symmetry_cell_setting' value 'Orthorhombic' changed to
'orthorhombic' according to
/home/saulius/struct/CIF-dictionaries/cif_core.dic dictionary named
'cif_core.dic' version 2.4.2 from 2011-04-26.

Automatic conversion script
Id: cif_fix_values 1891 2012-01-12 08:04:46Z andrius 
;
_cod_original_sg_symbol_H-M Pbcn
_cod_database_code 7212264

loop_
_symmetry_equiv_pos_as_xyz
'x, y, z'
'-x+1/2, -y+1/2, z+1/2'
'x+1/2, -y+1/2, -z'
'-x, y, -z+1/2'
'-x, -y, -z'
'x-1/2, y-1/2, -z-1/2'
'-x-1/2, y-1/2, z'
'x, -y, z-1/2'

loop_
_atom_site_label
_atom_site_type_symbol
_atom_site_fract_x
_atom_site_fract_y
_atom_site_fract_z
_atom_site_U_iso_or_equiv
_atom_site_adp_type
_atom_site_occupancy
_atom_site_symmetry_multiplicity
_atom_site_calc_flag
_atom_site_refinement_flags
C1 C 0.09953(17) 0.16878(7) 0.8022(2) 0.0416(4) Uani 1 1 d .
C2 C 0.22625(17) 0.14550(7) 0.8673(2) 0.0437(4) Uani 1 1 d .
C3 C 0.32418(19) 0.18287(8) 0.9340(3) 0.0537(5) Uani 1 1 d .
H3 H 0.3087 0.2232 0.9373 0.064 Uiso 1 1 calc R
C4 C 0.4435(2) 0.16092(8) 0.9952(3) 0.0570(6) Uani 1 1 d .
H4 H 0.5088 0.1865 1.0397 0.068 Uiso 1 1 calc R
C5 C 0.3745(2) 0.06591(8) 0.9285(4) 0.0682(7) Uani 1 1 d .
H5 H 0.3914 0.0257 0.9274 0.082 Uiso 1 1 calc R
C6 C 0.2546(2) 0.08647(8) 0.8654(3) 0.0628(6) Uani 1 1 d .
H6 H 0.1910 0.0601 0.8205 0.075 Uiso 1 1 calc R
C7 C 0.0000 0.15638(11) 0.2500 0.0484(6) Uani 1 2 d S
H7 H 0.0000 0.1973 0.2500 0.058 Uiso 1 2 calc SR
C8 C 0.10847(18) 0.12635(8) 0.3198(3) 0.0474(5) Uani 1 1 d .
C9 C 0.1090(2) 0.06633(9) 0.3213(4) 0.0709(7) Uani 1 1 d .
H9 H 0.1816 0.0457 0.3695 0.085 Uiso 1 1 calc R
C10 C 0.0000 0.03702(13) 0.2500 0.0924(13) Uani 1 2 d S
H10 H 0.0000 -0.0039 0.2500 0.111 Uiso 1 2 calc SR
N1 N 0.06523(16) 0.22301(6) 0.7848(2) 0.0521(4) Uani 1 1 d .
N2 N 0.46808(15) 0.10281(7) 0.9918(2) 0.0537(5) Uani 1 1 d .
O1 O 0.0000 0.13146(6) 0.7500 0.0443(5) Uani 1 2 d S
O2 O 0.58373(14) 0.08247(6) 1.0492(2) 0.0716(5) Uani 1 1 d .
O3 O 0.21242(14) 0.15791(6) 0.3891(2) 0.0669(5) Uani 1 1 d .
H3A H 0.2763 0.1360 0.4076 0.100 Uiso 1 1 calc R

loop_
_atom_site_aniso_label
_atom_site_aniso_U_11
_atom_site_aniso_U_22
_atom_site_aniso_U_33
_atom_site_aniso_U_23
_atom_site_aniso_U_13
_atom_site_aniso_U_12
C1 0.0403(10) 0.0348(9) 0.0498(11) -0.0018(7) 0.0003(8) -0.0045(7)
C2 0.0409(10) 0.0392(9) 0.0510(11) -0.0005(8) -0.0001(8) -0.0023(8)
C3 0.0473(11) 0.0406(10) 0.0734(13) -0.0103(9) -0.0039(10) -0.0014(8)
C4 0.0451(11) 0.0489(12) 0.0771(15) -0.0128(10) -0.0075(10) -0.0060(8)
C5 0.0533(13) 0.0384(10) 0.1128(19) -0.0017(11) -0.0228(13) -0.0010(9)
C6 0.0484(11) 0.0385(11) 0.1014(17) -0.0013(10) -0.0227(11) -0.0043(9)
C7 0.0488(15) 0.0401(13) 0.0562(16) 0.000 0.0030(13) 0.000
C8 0.0402(10) 0.0486(11) 0.0535(11) -0.0023(8) 0.0000(9) -0.0042(8)
C9 0.0545(13) 0.0477(12) 0.110(2) 0.0039(12) -0.0263(13) 0.0033(9)
C10 0.069(2) 0.0406(16) 0.168(4) 0.000 -0.045(2) 0.000
N1 0.0442(9) 0.0377(8) 0.0743(11) -0.0012(7) -0.0044(8) -0.0008(7)
N2 0.0411(9) 0.0496(9) 0.0703(11) -0.0011(8) -0.0095(8) 0.0020(7)
O1 0.0406(10) 0.0335(9) 0.0588(11) 0.000 -0.0070(8) 0.000
O2 0.0440(8) 0.0637(9) 0.1070(13) -0.0019(8) -0.0217(8) 0.0069(7)
O3 0.0505(9) 0.0574(9) 0.0929(12) -0.0058(8) -0.0139(8) -0.0077(7)

loop_
_atom_type_symbol
_atom_type_description
_atom_type_scat_dispersion_real
_atom_type_scat_dispersion_imag
_atom_type_scat_source
C C 0.0033 0.0016 'International Tables Vol C Tables 4.2.6.8 and 6.1.1.4'
H H 0.0000 0.0000 'International Tables Vol C Tables 4.2.6.8 and 6.1.1.4'
O O 0.0106 0.0060 'International Tables Vol C Tables 4.2.6.8 and 6.1.1.4'
N N 0.0061 0.0033 'International Tables Vol C Tables 4.2.6.8 and 6.1.1.4'

loop_
_geom_angle_atom_site_label_1
_geom_angle_atom_site_label_2
_geom_angle_atom_site_label_3
_geom_angle
_geom_angle_site_symmetry_1
_geom_angle_site_symmetry_3
N1 C1 O1 112.17(15) . .
N1 C1 C2 127.89(15) . .
O1 C1 C2 119.94(14) . .
C6 C2 C3 117.36(17) . .
C6 C2 C1 122.30(16) . .
C3 C2 C1 120.34(16) . .
C4 C3 C2 120.30(17) . .
C4 C3 H3 119.9 . .
C2 C3 H3 119.9 . .
N2 C4 C3 120.89(17) . .
N2 C4 H4 119.6 . .
C3 C4 H4 119.6 . .
N2 C5 C6 120.80(18) . .
N2 C5 H5 119.6 . .
C6 C5 H5 119.6 . .
C5 C6 C2 120.90(18) . .
C5 C6 H6 119.5 . .
C2 C6 H6 119.5 . .
C8 C7 C8 120.4(2) 4 .
C8 C7 H7 119.8 4 .
C8 C7 H7 119.8 . .
O3 C8 C9 121.56(17) . .
O3 C8 C7 118.23(17) . .
C9 C8 C7 120.19(18) . .
C8 C9 C10 118.6(2) . .
C8 C9 H9 120.7 . .
C10 C9 H9 120.7 . .
C9 C10 C9 122.0(3) . 4
C9 C10 H10 119.0 . .
C9 C10 H10 119.0 4 .
C1 N1 N1 106.46(10) . 4_556
O2 N2 C5 120.09(16) . .
O2 N2 C4 120.16(16) . .
C5 N2 C4 119.75(17) . .
C1 O1 C1 102.74(17) . 4_556
C8 O3 H3A 109.5 . .

loop_
_geom_bond_atom_site_label_1
_geom_bond_atom_site_label_2
_geom_bond_distance
_geom_bond_site_symmetry_2
C1 N1 1.287(2) .
C1 O1 1.3597(19) .
C1 C2 1.449(2) .
C2 C6 1.373(3) .
C2 C3 1.381(2) .
C3 C4 1.365(3) .
C3 H3 0.9300 .
C4 N2 1.345(3) .
C4 H4 0.9300 .
C5 N2 1.336(2) .
C5 C6 1.363(3) .
C5 H5 0.9300 .
C6 H6 0.9300 .
C7 C8 1.375(2) 4
C7 C8 1.375(2) .
C7 H7 0.9300 .
C8 O3 1.356(2) .
C8 C9 1.366(3) .
C9 C10 1.375(2) .
C9 H9 0.9300 .
C10 C9 1.375(2) 4
C10 H10 0.9300 .
N1 N1 1.395(3) 4_556
N2 O2 1.311(2) .
O1 C1 1.3597(19) 4_556
O3 H3A 0.8200 .

loop_
_geom_hbond_atom_site_label_D
_geom_hbond_atom_site_label_H
_geom_hbond_atom_site_label_A
_geom_hbond_distance_DH
_geom_hbond_distance_HA
_geom_hbond_distance_DA
_geom_hbond_angle_DHA
_geom_hbond_site_symmetry_A
O3 H3A O2 0.82 1.88 2.700(2) 176.9 4_656

loop_
_geom_torsion_atom_site_label_1
_geom_torsion_atom_site_label_2
_geom_torsion_atom_site_label_3
_geom_torsion_atom_site_label_4
_geom_torsion
_geom_torsion_site_symmetry_1
_geom_torsion_site_symmetry_4
N1 C1 C2 C6 -174.6(2) . .
O1 C1 C2 C6 5.1(3) . .
N1 C1 C2 C3 5.2(3) . .
O1 C1 C2 C3 -175.04(16) . .
C6 C2 C3 C4 -0.1(3) . .
C1 C2 C3 C4 -179.96(18) . .
C2 C3 C4 N2 0.0(3) . .
N2 C5 C6 C2 -0.7(4) . .
C3 C2 C6 C5 0.5(3) . .
C1 C2 C6 C5 -179.7(2) . .
C8 C7 C8 O3 -179.3(2) 4 .
C8 C7 C8 C9 -0.35(16) 4 .
O3 C8 C9 C10 179.59(17) . .
C7 C8 C9 C10 0.7(3) . .
C8 C9 C10 C9 -0.34(16) . 4
O1 C1 N1 N1 -0.5(2) . 4_556
C2 C1 N1 N1 179.29(19) . 4_556
C6 C5 N2 O2 -178.9(2) . .
C6 C5 N2 C4 0.6(4) . .
C3 C4 N2 O2 179.26(19) . .
C3 C4 N2 C5 -0.2(3) . .
N1 C1 O1 C1 0.19(10) . 4_556
C2 C1 O1 C1 -179.6(2) . 4_556
